data_4061497
loop_
_publ_author_name
'J. Campora'
'P. Palma'
'D. del Rio'
'J. A. Lopez'
'N. Connelly'
'E. Alvarez'

_publ_section_title
;
 Redox Behavior of an Organometallic Pd(III)/Pd(IV) System. A New Method for
 the Synthesis of Cationic Pd(IV) Complexes.
;
_journal_name_full Organometallics
_journal_paper_doi 10.1021/om050216f
_journal_year 2005
_chemical_formula_moiety 'C19 H22 B N6 Pd, C24 H20 P'
_chemical_formula_sum 'C43 H42 B N6 P Pd'
_chemical_formula_weight 791.01
_space_group_IT_number 14
_symmetry_cell_setting monoclinic
_symmetry_space_group_name_Hall '-P 2yn'
_symmetry_space_group_name_H-M 'P 1 21/n 1'
_cell_angle_alpha 90.00
_cell_angle_beta 100.2320(10)
_cell_angle_gamma 90.00
_cell_formula_units_Z 4
_cell_length_a 10.68100(10)
_cell_length_b 28.0254(3)
_cell_length_c 13.03040(10)
_cell_measurement_temperature 296(2)
_cell_volume 3838.48(6)
_diffrn_ambient_temperature 296(2)
_exptl_crystal_density_diffrn 1.369
_cod_depositor_comments
;
The following automatic conversions were performed:
'_symmetry_cell_setting' value 'Monoclinic' changed to 'monoclinic'
according to '/home/saulius/struct/CIF-dictionaries/cif_core.dic'
dictionary named 'cif_core.dic' version 2.4.1 from 2010-06-29.

Automatic conversion script
Id: cif_fix_enum 1527 2010-12-29 10:47:43Z saulius 
;
_cod_original_sg_symbol_H-M 'P 21/n'
_cod_database_code 4061497

loop_
_symmetry_equiv_pos_as_xyz
'x, y, z'
'-x+1/2, y+1/2, -z+1/2'
'-x, -y, -z'
'x-1/2, -y-1/2, z-1/2'

loop_
_atom_site_label
_atom_site_type_symbol
_atom_site_fract_x
_atom_site_fract_y
_atom_site_fract_z
_atom_site_U_iso_or_equiv
_atom_site_adp_type
_atom_site_occupancy
_atom_site_symmetry_multiplicity
_atom_site_calc_flag
_atom_site_refinement_flags
_atom_site_disorder_assembly
_atom_site_disorder_group
Pd1 Pd 0.737767(15) 0.120686(6) 0.672884(13) 0.04691(8) Uani 1 1 d . . .
P1 P 0.37915(5) 0.13639(2) 0.12397(4) 0.04317(14) Uani 1 1 d . . .
N1 N 0.72821(19) 0.16192(7) 0.53401(15) 0.0509(5) Uani 1 1 d . . .
N2 N 0.63424(19) 0.19430(7) 0.50175(15) 0.0530(5) Uani 1 1 d . . .
N3 N 0.64498(19) 0.17951(7) 0.73418(15) 0.0518(5) Uani 1 1 d . . .
N4 N 0.5631(2) 0.20878(7) 0.67275(16) 0.0525(5) Uani 1 1 d . . .
N5 N 0.42538(18) 0.15862(7) 0.53226(15) 0.0512(5) Uani 1 1 d . . .
N6 N 0.3025(2) 0.16549(10) 0.54349(19) 0.0686(6) Uani 1 1 d . . .
C1 C 0.8299(3) 0.06469(10) 0.6207(2) 0.0653(7) Uani 1 1 d . . .
H1A H 0.7681 0.0411 0.5895 0.078 Uiso 1 1 d R . .
H1B H 0.8759 0.0757 0.5674 0.078 Uiso 1 1 d R . .
C2 C 0.9226(3) 0.04169(10) 0.7090(2) 0.0658(7) Uani 1 1 d . . .
C3 C 1.0433(3) 0.07257(13) 0.7369(3) 0.0851(10) Uani 1 1 d . . .
H3A H 1.0197 0.1045 0.7520 0.128 Uiso 1 1 d R . .
H3B H 1.0879 0.0730 0.6791 0.128 Uiso 1 1 d R . .
H3C H 1.0974 0.0594 0.7969 0.128 Uiso 1 1 d R . .
C4 C 0.9606(4) -0.00856(12) 0.6784(4) 0.1022(12) Uani 1 1 d . . .
H4A H 1.0275 -0.0206 0.7310 0.153 Uiso 1 1 d R . .
H4B H 0.9897 -0.0071 0.6128 0.153 Uiso 1 1 d R . .
H4C H 0.8882 -0.0294 0.6721 0.153 Uiso 1 1 d R . .
C5 C 0.8560(2) 0.04242(10) 0.8013(2) 0.0614(7) Uani 1 1 d . . .
C6 C 0.8803(3) 0.01101(11) 0.8851(3) 0.0750(9) Uani 1 1 d . . .
H6 H 0.9404 -0.0130 0.8853 0.090 Uiso 1 1 d R . .
C7 C 0.8167(3) 0.01508(12) 0.9671(3) 0.0822(11) Uani 1 1 d . . .
H7 H 0.8346 -0.0059 1.0231 0.099 Uiso 1 1 d R . .
C8 C 0.7265(3) 0.05017(13) 0.9671(2) 0.0775(9) Uani 1 1 d . . .
H8 H 0.6831 0.0529 1.0227 0.093 Uiso 1 1 d R . .
C9 C 0.7004(2) 0.08166(11) 0.8830(2) 0.0634(7) Uani 1 1 d . . .
H9 H 0.6390 0.1051 0.8832 0.076 Uiso 1 1 d R . .
C10 C 0.7638(2) 0.07883(9) 0.7993(2) 0.0546(6) Uani 1 1 d . . .
C11 C 0.6687(3) 0.19974(11) 0.8280(2) 0.0631(7) Uani 1 1 d . . .
H11 H 0.7223 0.1871 0.8856 0.076 Uiso 1 1 d R . .
C12 C 0.6027(3) 0.24219(11) 0.8280(2) 0.0747(8) Uani 1 1 d . . .
H12 H 0.6034 0.2632 0.8834 0.090 Uiso 1 1 d R . .
C13 C 0.5367(3) 0.24648(10) 0.7292(2) 0.0664(7) Uani 1 1 d . . .
H13 H 0.4822 0.2714 0.7045 0.080 Uiso 1 1 d R . .
C14 C 0.2458(3) 0.12385(12) 0.5191(2) 0.0716(8) Uani 1 1 d . . .
H14 H 0.1602 0.1181 0.5198 0.086 Uiso 1 1 d R . .
C15 C 0.3283(3) 0.09018(11) 0.4926(2) 0.0661(7) Uani 1 1 d . . .
H15 H 0.3110 0.0586 0.4729 0.079 Uiso 1 1 d R . .
C16 C 0.4418(3) 0.11389(9) 0.5021(2) 0.0562(6) Uani 1 1 d . . .
H16 H 0.5179 0.1010 0.4896 0.067 Uiso 1 1 d R . .
C17 C 0.6653(3) 0.21970(10) 0.4221(2) 0.0660(7) Uani 1 1 d . . .
H17 H 0.6166 0.2440 0.3864 0.079 Uiso 1 1 d R . .
C18 C 0.7790(3) 0.20416(12) 0.4023(2) 0.0724(8) Uani 1 1 d . . .
H18 H 0.8229 0.2153 0.3515 0.087 Uiso 1 1 d R . .
C19 C 0.8153(3) 0.16832(11) 0.4738(2) 0.0611(7) Uani 1 1 d . . .
H19 H 0.8904 0.1510 0.4792 0.073 Uiso 1 1 d R . .
C20 C 0.4491(2) 0.19473(8) 0.14406(18) 0.0463(5) Uani 1 1 d . . .
C21 C 0.3917(2) 0.23083(9) 0.1912(2) 0.0530(6) Uani 1 1 d . . .
H21 H 0.3148 0.2255 0.2133 0.064 Uiso 1 1 d R . .
C22 C 0.4504(3) 0.27534(9) 0.2051(2) 0.0627(7) Uani 1 1 d . . .
H22 H 0.4125 0.2999 0.2367 0.075 Uiso 1 1 d R . .
C23 C 0.5635(3) 0.28309(10) 0.1725(2) 0.0645(7) Uani 1 1 d . . .
H23 H 0.6024 0.3128 0.1827 0.077 Uiso 1 1 d R . .
C24 C 0.6204(3) 0.24750(10) 0.1246(2) 0.0630(7) Uani 1 1 d . . .
H24 H 0.6970 0.2532 0.1022 0.076 Uiso 1 1 d R . .
C25 C 0.5636(2) 0.20316(9) 0.1099(2) 0.0561(6) Uani 1 1 d . . .
H25 H 0.6016 0.1790 0.0772 0.067 Uiso 1 1 d R . .
C26 C 0.3860(2) 0.11881(8) -0.00709(18) 0.0481(5) Uani 1 1 d . . .
C27 C 0.3707(2) 0.15308(10) -0.08634(19) 0.0566(6) Uani 1 1 d . . .
H27 H 0.3644 0.1853 -0.0707 0.068 Uiso 1 1 d R . .
C28 C 0.3651(3) 0.13833(12) -0.1889(2) 0.0642(7) Uani 1 1 d . . .
H28 H 0.3555 0.1608 -0.2423 0.077 Uiso 1 1 d R . .
C29 C 0.3737(3) 0.09109(12) -0.2117(2) 0.0666(7) Uani 1 1 d . . .
H29 H 0.3707 0.0817 -0.2805 0.080 Uiso 1 1 d R . .
C30 C 0.3868(3) 0.05728(11) -0.1347(2) 0.0639(7) Uani 1 1 d . . .
H30 H 0.3910 0.0252 -0.1517 0.077 Uiso 1 1 d R . .
C31 C 0.3938(2) 0.07079(9) -0.03135(19) 0.0537(6) Uani 1 1 d . . .
H31 H 0.4036 0.0479 0.0211 0.064 Uiso 1 1 d R . .
C32 C 0.2148(2) 0.13539(9) 0.1384(2) 0.0481(5) Uani 1 1 d . . .
C33 C 0.1205(3) 0.13107(10) 0.0510(2) 0.0644(7) Uani 1 1 d . . .
H33 H 0.1419 0.1310 -0.0152 0.077 Uiso 1 1 d R . .
C34 C -0.0052(3) 0.12681(11) 0.0620(3) 0.0788(9) Uani 1 1 d . . .
H34 H -0.0687 0.1237 0.0035 0.095 Uiso 1 1 d R . .
C35 C -0.0360(3) 0.12717(10) 0.1609(3) 0.0780(10) Uani 1 1 d . . .
H35 H -0.1205 0.1242 0.1687 0.094 Uiso 1 1 d R . .
C36 C 0.0569(3) 0.13178(10) 0.2467(3) 0.0699(8) Uani 1 1 d . . .
H36 H 0.0349 0.1321 0.3127 0.084 Uiso 1 1 d R . .
C37 C 0.1832(3) 0.13606(9) 0.2372(2) 0.0585(6) Uani 1 1 d . . .
H37 H 0.2461 0.1393 0.2961 0.070 Uiso 1 1 d R . .
C38 C 0.4650(2) 0.09444(8) 0.21478(17) 0.0440(5) Uani 1 1 d . . .
C39 C 0.4075(2) 0.05188(9) 0.23571(19) 0.0522(6) Uani 1 1 d . . .
H39 H 0.3234 0.0458 0.2054 0.063 Uiso 1 1 d R . .
C40 C 0.4752(3) 0.01861(9) 0.3013(2) 0.0621(7) Uani 1 1 d . . .
H40 H 0.4366 -0.0098 0.3153 0.075 Uiso 1 1 d R . .
C41 C 0.5992(3) 0.02737(10) 0.3459(2) 0.0678(8) Uani 1 1 d . . .
H41 H 0.6446 0.0047 0.3898 0.081 Uiso 1 1 d R . .
C42 C 0.6567(3) 0.06919(11) 0.3263(2) 0.0702(8) Uani 1 1 d . . .
H42 H 0.7409 0.0747 0.3568 0.084 Uiso 1 1 d R . .
C43 C 0.5906(2) 0.10339(10) 0.2616(2) 0.0562(6) Uani 1 1 d . . .
H43 H 0.6296 0.1320 0.2495 0.067 Uiso 1 1 d R . .
B1 B 0.5173(3) 0.20119(10) 0.5541(2) 0.0544(7) Uani 1 1 d . . .
H1 H 0.4723 0.2300 0.5252 0.065 Uiso 1 1 d R . .

loop_
_atom_site_aniso_label
_atom_site_aniso_U_11
_atom_site_aniso_U_22
_atom_site_aniso_U_33
_atom_site_aniso_U_23
_atom_site_aniso_U_13
_atom_site_aniso_U_12
Pd1 0.04585(11) 0.04742(12) 0.04554(12) 0.00802(7) 0.00285(7) 0.00077(7)
P1 0.0413(3) 0.0450(3) 0.0430(3) 0.0019(2) 0.0071(2) -0.0039(2)
N1 0.0499(11) 0.0567(12) 0.0462(11) 0.0078(9) 0.0085(8) 0.0010(9)
N2 0.0567(12) 0.0529(12) 0.0483(12) 0.0126(9) 0.0066(9) -0.0011(9)
N3 0.0570(12) 0.0503(12) 0.0486(12) 0.0029(9) 0.0107(9) -0.0009(9)
N4 0.0595(12) 0.0421(11) 0.0562(12) 0.0014(9) 0.0109(9) 0.0008(9)
N5 0.0452(11) 0.0581(12) 0.0495(11) -0.0006(9) 0.0064(8) 0.0059(9)
N6 0.0492(12) 0.0890(18) 0.0688(15) -0.0076(12) 0.0139(10) 0.0085(12)
C1 0.0640(16) 0.0584(17) 0.0707(18) 0.0041(13) 0.0041(13) 0.0096(13)
C2 0.0542(15) 0.0551(16) 0.084(2) 0.0126(14) 0.0007(13) 0.0033(12)
C3 0.0536(16) 0.100(3) 0.100(2) 0.030(2) 0.0087(16) -0.0069(16)
C4 0.097(3) 0.068(2) 0.139(3) 0.015(2) 0.013(2) 0.025(2)
C5 0.0403(12) 0.0563(16) 0.0803(18) 0.0218(13) -0.0094(12) -0.0106(11)
C6 0.0483(15) 0.0694(19) 0.097(2) 0.0353(16) -0.0138(15) -0.0121(13)
C7 0.0570(17) 0.091(2) 0.087(2) 0.0473(18) -0.0188(16) -0.0237(16)
C8 0.0598(17) 0.100(2) 0.0668(19) 0.0301(17) -0.0044(14) -0.0271(17)
C9 0.0494(14) 0.0730(18) 0.0632(17) 0.0197(13) -0.0026(12) -0.0137(13)
C10 0.0469(13) 0.0540(15) 0.0572(15) 0.0137(11) -0.0060(11) -0.0150(11)
C11 0.0716(17) 0.0723(19) 0.0469(15) -0.0002(12) 0.0143(12) -0.0127(14)
C12 0.101(2) 0.0630(18) 0.0655(19) -0.0156(14) 0.0301(17) -0.0114(17)
C13 0.0820(19) 0.0454(15) 0.075(2) -0.0056(13) 0.0225(15) 0.0021(13)
C14 0.0538(16) 0.106(3) 0.0561(18) 0.0003(15) 0.0123(13) -0.0117(16)
C15 0.0760(19) 0.0701(19) 0.0503(15) 0.0011(12) 0.0063(13) -0.0161(15)
C16 0.0539(14) 0.0602(16) 0.0550(15) -0.0036(11) 0.0108(11) 0.0027(12)
C17 0.0781(19) 0.0657(17) 0.0520(16) 0.0185(13) 0.0052(13) -0.0108(14)
C18 0.077(2) 0.087(2) 0.0553(17) 0.0095(15) 0.0176(14) -0.0238(17)
C19 0.0548(15) 0.0766(19) 0.0535(15) -0.0016(13) 0.0142(11) -0.0082(13)
C20 0.0450(12) 0.0454(13) 0.0472(13) 0.0058(10) 0.0044(9) -0.0039(10)
C21 0.0440(12) 0.0519(14) 0.0611(15) 0.0034(11) 0.0043(10) 0.0031(11)
C22 0.0628(16) 0.0439(14) 0.0765(18) 0.0000(12) -0.0008(13) 0.0048(12)
C23 0.0678(17) 0.0474(15) 0.0715(18) 0.0109(13) -0.0062(13) -0.0113(13)
C24 0.0545(15) 0.0668(18) 0.0672(17) 0.0107(13) 0.0093(12) -0.0175(13)
C25 0.0542(14) 0.0579(15) 0.0578(15) 0.0019(11) 0.0143(11) -0.0069(12)
C26 0.0458(12) 0.0573(15) 0.0412(13) 0.0000(10) 0.0071(10) -0.0060(10)
C27 0.0589(15) 0.0597(16) 0.0506(15) 0.0072(11) 0.0082(11) -0.0034(12)
C28 0.0554(15) 0.088(2) 0.0480(16) 0.0130(14) 0.0065(11) -0.0064(14)
C29 0.0573(15) 0.098(2) 0.0446(15) -0.0074(14) 0.0091(11) -0.0058(15)
C30 0.0665(16) 0.0718(18) 0.0535(16) -0.0099(13) 0.0113(12) -0.0066(14)
C31 0.0535(14) 0.0580(15) 0.0501(14) -0.0006(11) 0.0104(11) -0.0059(11)
C32 0.0437(12) 0.0443(13) 0.0564(14) 0.0051(10) 0.0094(10) -0.0026(10)
C33 0.0494(15) 0.0736(18) 0.0685(18) 0.0027(14) 0.0059(12) -0.0070(13)
C34 0.0478(16) 0.080(2) 0.103(3) 0.0034(17) -0.0018(16) -0.0089(14)
C35 0.0468(16) 0.0629(19) 0.129(3) 0.0119(17) 0.0273(18) -0.0005(13)
C36 0.0674(19) 0.0592(17) 0.091(2) 0.0133(15) 0.0362(17) 0.0047(14)
C37 0.0585(15) 0.0519(14) 0.0682(17) 0.0082(12) 0.0200(13) 0.0031(12)
C38 0.0474(12) 0.0454(13) 0.0389(12) -0.0025(9) 0.0072(9) -0.0016(10)
C39 0.0549(14) 0.0502(14) 0.0512(14) -0.0018(11) 0.0089(11) -0.0051(11)
C40 0.0834(19) 0.0436(14) 0.0596(16) 0.0008(11) 0.0134(14) 0.0017(13)
C41 0.086(2) 0.0504(16) 0.0613(17) 0.0010(12) -0.0032(14) 0.0160(14)
C42 0.0634(17) 0.0648(19) 0.0730(19) -0.0049(14) -0.0136(14) 0.0069(14)
C43 0.0520(14) 0.0528(15) 0.0605(16) 0.0008(12) 0.0006(11) -0.0026(12)
B1 0.0591(17) 0.0461(16) 0.0563(17) 0.0095(12) 0.0058(13) 0.0102(13)

loop_
_geom_bond_atom_site_label_1
_geom_bond_atom_site_label_2
_geom_bond_distance
_geom_bond_site_symmetry_2
_geom_bond_publ_flag
Pd1 C10 2.001(2) . ?
Pd1 C1 2.032(3) . ?
Pd1 N1 2.1343(19) . ?
Pd1 N3 2.149(2) . ?
P1 C26 1.791(2) . ?
P1 C20 1.797(2) . ?
P1 C32 1.799(2) . ?
P1 C38 1.799(2) . ?
N1 C19 1.331(3) . ?
N1 N2 1.363(3) . ?
N2 C17 1.348(3) . ?
N2 B1 1.538(4) . ?
N3 C11 1.330(3) . ?
N3 N4 1.353(3) . ?
N4 C13 1.345(3) . ?
N4 B1 1.551(4) . ?
N5 C16 1.335(3) . ?
N5 N6 1.360(3) . ?
N5 B1 1.539(4) . ?
N6 C14 1.327(4) . ?
C1 C2 1.522(4) . ?
C1 H1A 0.9700 . ?
C1 H1B 0.9700 . ?
C2 C5 1.502(4) . ?
C2 C4 1.538(4) . ?
C2 C3 1.541(4) . ?
C3 H3A 0.9600 . ?
C3 H3B 0.9600 . ?
C3 H3C 0.9600 . ?
C4 H4A 0.9600 . ?
C4 H4B 0.9600 . ?
C4 H4C 0.9600 . ?
C5 C6 1.390(4) . ?
C5 C10 1.415(4) . ?
C6 C7 1.370(5) . ?
C6 H6 0.9300 . ?
C7 C8 1.377(5) . ?
C7 H7 0.9300 . ?
C8 C9 1.396(4) . ?
C8 H8 0.9300 . ?
C9 C10 1.384(4) . ?
C9 H9 0.9300 . ?
C11 C12 1.383(4) . ?
C11 H11 0.9300 . ?
C12 C13 1.359(4) . ?
C12 H12 0.9300 . ?
C13 H13 0.9300 . ?
C14 C15 1.376(4) . ?
C14 H14 0.9300 . ?
C15 C16 1.369(4) . ?
C15 H15 0.9300 . ?
C16 H16 0.9300 . ?
C17 C18 1.357(4) . ?
C17 H17 0.9300 . ?
C18 C19 1.378(4) . ?
C18 H18 0.9300 . ?
C19 H19 0.9300 . ?
C20 C21 1.382(3) . ?
C20 C25 1.394(3) . ?
C21 C22 1.393(4) . ?
C21 H21 0.9300 . ?
C22 C23 1.368(4) . ?
C22 H22 0.9300 . ?
C23 C24 1.374(4) . ?
C23 H23 0.9300 . ?
C24 C25 1.381(4) . ?
C24 H24 0.9300 . ?
C25 H25 0.9300 . ?
C26 C31 1.388(3) . ?
C26 C27 1.398(3) . ?
C27 C28 1.390(4) . ?
C27 H27 0.9300 . ?
C28 C29 1.364(4) . ?
C28 H28 0.9300 . ?
C29 C30 1.369(4) . ?
C29 H29 0.9300 . ?
C30 C31 1.388(4) . ?
C30 H30 0.9300 . ?
C31 H31 0.9300 . ?
C32 C33 1.385(4) . ?
C32 C37 1.387(4) . ?
C33 C34 1.380(4) . ?
C33 H33 0.9300 . ?
C34 C35 1.385(5) . ?
C34 H34 0.9300 . ?
C35 C36 1.363(5) . ?
C35 H35 0.9300 . ?
C36 C37 1.382(4) . ?
C36 H36 0.9300 . ?
C37 H37 0.9300 . ?
C38 C39 1.391(3) . ?
C38 C43 1.394(3) . ?
C39 C40 1.380(4) . ?
C39 H39 0.9300 . ?
C40 C41 1.371(4) . ?
C40 H40 0.9300 . ?
C41 C42 1.368(4) . ?
C41 H41 0.9300 . ?
C42 C43 1.384(4) . ?
C42 H42 0.9300 . ?
C43 H43 0.9300 . ?
B1 H1 0.9800 . ?
